data_2023011
loop_
_publ_author_name
'Bakhoda, Abolghasem'

_publ_section_title
;
 Synthesis and crystal structure of
 [1,3-bis-(2,6-diiso-propyl-phen-yl)imidazol-2-yl-idene](iso-cyanato-&#x3ba;<i>N</i>)gold(I).
;
_journal_coeditor_code ZV2031
_journal_issue 'Pt 2'
_journal_name_full 'Acta crystallographica. Section E, Crystallographic communications'
_journal_page_first 166
_journal_page_last 168
_journal_paper_doi 10.1107/S205698902400046X
_journal_volume 80
_journal_year 2024
_chemical_absolute_configuration ad
_chemical_formula_iupac '[Au (N C O) (C27 H36 N2)]'
_chemical_formula_moiety 'C28 H36 Au N3 O'
_chemical_formula_sum 'C28 H36 Au N3 O'
_chemical_formula_weight 627.56
_chemical_name_systematic
;
[1,3-Bis(2,6-diisopropylphenyl)imidazol-2-ylidene](isocyanato-\k<i>N</i>)gold(I)
;
_space_group_crystal_system orthorhombic
_space_group_IT_number 19
_space_group_name_Hall 'P 2ac 2ab'
_space_group_name_H-M_alt 'P 21 21 21'
_atom_sites_solution_hydrogens geom
_atom_sites_solution_primary dual
_atom_sites_solution_secondary difmap
_audit_creation_method SHELXL-2019/1
_cell_angle_alpha 90
_cell_angle_beta 90
_cell_angle_gamma 90
_cell_formula_units_Z 4
_cell_length_a 10.3941(7)
_cell_length_b 11.1540(7)
_cell_length_c 23.3489(15)
_cell_measurement_reflns_used 9267
_cell_measurement_temperature 100(2)
_cell_measurement_theta_max 28.31
_cell_measurement_theta_min 2.62
_cell_volume 2707.0(3)
_computing_cell_refinement
;
SAINT V8.37A (Bruker, 2016)
;
_computing_data_collection
;
APEX3 V2016.5-0 (Bruker, 2016)
;
_computing_data_reduction
;
SAINT V8.37A, XPREP v2014/2 (Bruker, 2016)
;
_computing_molecular_graphics
;
<i>ShelXle</i> v932 (H\"ubschle et al., 2011)
;
_computing_publication_material
;
<i>XCIF</i> V2014-2 (Bruker, 2016)
;
_computing_structure_refinement
;
<i>SHELXL2019/1</i> (Sheldrick, 2015b)
;
_computing_structure_solution
;
<i>SHELXT2014/5</i> (Sheldrick, 2015a)
;
_diffrn_ambient_temperature 100(2)
_diffrn_measured_fraction_theta_full 0.998
_diffrn_measured_fraction_theta_max 0.994
_diffrn_measurement_device_type 'Bruker D8 Quest/Photon 100'
_diffrn_measurement_method 'profile data from \f and \w scans'
_diffrn_radiation_monochromator 'multilayer mirrors'
_diffrn_radiation_source 'microfocus sealed tube'
_diffrn_radiation_type MoK\a
_diffrn_radiation_wavelength 0.71073
_diffrn_reflns_av_R_equivalents 0.0286
_diffrn_reflns_av_unetI/netI 0.0204
_diffrn_reflns_limit_h_max 13
_diffrn_reflns_limit_h_min -13
_diffrn_reflns_limit_k_max 14
_diffrn_reflns_limit_k_min -14
_diffrn_reflns_limit_l_max 31
_diffrn_reflns_limit_l_min -31
_diffrn_reflns_number 76237
_diffrn_reflns_theta_full 25.242
_diffrn_reflns_theta_max 28.347
_diffrn_reflns_theta_min 2.525
_diffrn_standards_decay_% 0
_diffrn_standards_interval_count 0
_diffrn_standards_number 0
_exptl_absorpt_coefficient_mu 5.458
_exptl_absorpt_correction_T_max 0.71036
_exptl_absorpt_correction_T_min 0.51226
_exptl_absorpt_correction_type multi-scan
_exptl_absorpt_process_details
;
(SADABS; Krause <i>et al.</i>,  2015)
;
_exptl_crystal_colour colourless
_exptl_crystal_density_diffrn 1.540
_exptl_crystal_density_method 'not measured'
_exptl_crystal_description prism
_exptl_crystal_F_000 1248
_exptl_crystal_size_max 0.176
_exptl_crystal_size_mid 0.173
_exptl_crystal_size_min 0.116
_refine_diff_density_max 0.611
_refine_diff_density_min -0.313
_refine_ls_abs_structure_details
;
Flack <i>x</i> determined using 2845 quotients
[(<i>I</i>^+^)-(<i>I</i>^-^)]/[(<i>I</i>^+^)+(<i>I</i>^-^)]
(Parsons <i>et al</i>., 2013)
;
_refine_ls_abs_structure_Flack 0.007(2)
_refine_ls_extinction_coef 0.00303(9)
_refine_ls_extinction_expression Fc^*^=kFc[1+0.001xFc^2^\l^3^/sin(2\q)]^-1/4^
_refine_ls_extinction_method
;
<i>SHELXL2019/1</i> (Sheldrick, 2015b)
;
_refine_ls_goodness_of_fit_ref 1.111
_refine_ls_hydrogen_treatment mixed
_refine_ls_matrix_type full
_refine_ls_number_parameters 315
_refine_ls_number_reflns 6680
_refine_ls_number_restraints 0
_refine_ls_restrained_S_all 1.111
_refine_ls_R_factor_all 0.0131
_refine_ls_R_factor_gt 0.0127
_refine_ls_shift/su_max 0.003
_refine_ls_shift/su_mean 0.000
_refine_ls_structure_factor_coef Fsqd
_refine_ls_weighting_details 'w=1/[\s^2^(Fo^2^)+(0.0022P)^2^+0.5084P] where P=(Fo^2^+2Fc^2^)/3'
_refine_ls_weighting_scheme calc
_refine_ls_wR_factor_gt 0.0244
_refine_ls_wR_factor_ref 0.0246
_reflns_number_gt 6610
_reflns_number_total 6680
_reflns_threshold_expression 'I > 2\s(I)'
_cod_data_source_file zv2031sup1.cif
_cod_data_source_block I
_cod_depositor_comments 'Adding full bibliography for 2023011.cif.'
_cod_database_code 2023011
_cod_database_fobs_code 2023011
_shelx_space_group_comment
;
The symmetry employed for this shelxl refinement is uniquely defined
by the following loop, which should always be used as a source of
symmetry information in preference to the above space-group names.
They are only intended as comments.
;
_shelx_estimated_absorpt_t_min 0.447
_shelx_estimated_absorpt_t_max 0.570

loop_
_space_group_symop_operation_xyz
'x, y, z'
'-x+1/2, -y, z+1/2'
'-x, y+1/2, -z+1/2'
'x+1/2, -y+1/2, -z'

loop_
_atom_site_type_symbol
_atom_site_label
_atom_site_fract_x
_atom_site_fract_y
_atom_site_fract_z
_atom_site_U_iso_or_equiv
_atom_site_adp_type
_atom_site_calc_flag
_atom_site_occupancy
_atom_site_disorder_assembly
_atom_site_disorder_group
Au Au1 0.26753(2) 0.23607(2) 0.37741(2) 0.01629(3) Uani d 1 . .
O O1 0.2821(2) -0.14249(15) 0.41879(9) 0.0378(5) Uani d 1 . .
N N1 0.2343(2) 0.49912(15) 0.39199(7) 0.0157(4) Uani d 1 . .
N N2 0.2784(2) 0.45853(16) 0.30454(7) 0.0151(4) Uani d 1 . .
N N3 0.2667(3) 0.06303(19) 0.39972(9) 0.0283(5) Uani d 1 . .
C C1 0.2625(2) 0.40636(18) 0.35634(9) 0.0148(4) Uani d 1 . .
C C2 0.2332(2) 0.6070(2) 0.36284(10) 0.0197(5) Uani d 1 . .
H H2 0.221(2) 0.680(2) 0.3819(10) 0.023(7) Uiso d 1 . .
C C3 0.2606(3) 0.58160(19) 0.30804(10) 0.0190(5) Uani d 1 . .
H H3 0.270(3) 0.629(2) 0.2773(10) 0.017(6) Uiso d 1 . .
C C4 0.2132(2) 0.4847(2) 0.45287(9) 0.0168(5) Uani d 1 . .
C C5 0.0907(2) 0.4478(2) 0.47107(11) 0.0193(5) Uani d 1 . .
C C6 0.0742(3) 0.4320(2) 0.52988(12) 0.0246(6) Uani d 1 . .
H H6 -0.006924 0.406579 0.544201 0.029 Uiso calc 1 . .
C C7 0.1742(3) 0.4528(2) 0.56757(11) 0.0267(6) Uani d 1 . .
H H7 0.161106 0.441254 0.607458 0.032 Uiso calc 1 . .
C C8 0.2930(3) 0.4900(2) 0.54798(10) 0.0259(6) Uani d 1 . .
H H8 0.360466 0.503938 0.574613 0.031 Uiso calc 1 . .
C C9 0.3155(2) 0.5077(2) 0.48950(10) 0.0208(5) Uani d 1 . .
C C10 -0.0199(2) 0.4307(2) 0.42925(12) 0.0229(6) Uani d 1 . .
H H10 0.017665 0.416710 0.390388 0.027 Uiso calc 1 . .
C C11 -0.1042(3) 0.3230(3) 0.44407(15) 0.0394(8) Uani d 1 . .
H H11A -0.171818 0.314256 0.415116 0.059 Uiso calc 1 . .
H H11B -0.143619 0.335255 0.481746 0.059 Uiso calc 1 . .
H H11C -0.051310 0.250252 0.444865 0.059 Uiso calc 1 . .
C C12 -0.1010(3) 0.5452(3) 0.42656(13) 0.0329(7) Uani d 1 . .
H H12A -0.046152 0.612932 0.415753 0.049 Uiso calc 1 . .
H H12B -0.139480 0.560496 0.464170 0.049 Uiso calc 1 . .
H H12C -0.169343 0.535288 0.398019 0.049 Uiso calc 1 . .
C C13 0.4476(3) 0.5458(3) 0.46822(11) 0.0264(6) Uani d 1 . .
H H13 0.438282 0.567922 0.426931 0.032 Uiso calc 1 . .
C C14 0.4986(3) 0.6556(3) 0.49942(12) 0.0413(8) Uani d 1 . .
H H14A 0.581927 0.678645 0.483126 0.062 Uiso calc 1 . .
H H14B 0.509191 0.637001 0.540165 0.062 Uiso calc 1 . .
H H14C 0.437623 0.721984 0.495059 0.062 Uiso calc 1 . .
C C15 0.5423(3) 0.4419(3) 0.47129(18) 0.0453(9) Uani d 1 . .
H H15A 0.504052 0.370822 0.453394 0.068 Uiso calc 1 . .
H H15B 0.562278 0.424411 0.511450 0.068 Uiso calc 1 . .
H H15C 0.621502 0.463457 0.450996 0.068 Uiso calc 1 . .
C C16 0.3151(2) 0.3971(2) 0.25267(10) 0.0171(5) Uani d 1 . .
C C17 0.4467(3) 0.3911(2) 0.23968(11) 0.0207(6) Uani d 1 . .
C C18 0.4805(3) 0.3365(2) 0.18834(11) 0.0270(6) Uani d 1 . .
H H18 0.568715 0.330687 0.177981 0.032 Uiso calc 1 . .
C C19 0.3877(3) 0.2906(3) 0.15223(11) 0.0293(6) Uani d 1 . .
H H19 0.412772 0.254023 0.117211 0.035 Uiso calc 1 . .
C C20 0.2586(3) 0.2971(2) 0.16641(10) 0.0266(5) Uani d 1 . .
H H20 0.196098 0.264555 0.141130 0.032 Uiso calc 1 . .
C C21 0.2193(3) 0.3511(2) 0.21743(10) 0.0205(5) Uani d 1 . .
C C22 0.5492(3) 0.4415(3) 0.27965(12) 0.0259(6) Uani d 1 . .
H H22 0.503778 0.484144 0.311436 0.031 Uiso calc 1 . .
C C23 0.6350(4) 0.5327(4) 0.24968(15) 0.0524(10) Uani d 1 . .
H H23A 0.681140 0.493551 0.218227 0.079 Uiso calc 1 . .
H H23B 0.697090 0.565354 0.277140 0.079 Uiso calc 1 . .
H H23C 0.581895 0.597885 0.234403 0.079 Uiso calc 1 . .
C C24 0.6274(4) 0.3407(3) 0.30637(17) 0.0595(11) Uani d 1 . .
H H24A 0.679597 0.301835 0.276762 0.089 Uiso calc 1 . .
H H24B 0.569013 0.281642 0.323466 0.089 Uiso calc 1 . .
H H24C 0.683788 0.373548 0.336097 0.089 Uiso calc 1 . .
C C25 0.0776(3) 0.3555(3) 0.23361(12) 0.0261(6) Uani d 1 . .
H H25 0.068802 0.410186 0.267309 0.031 Uiso calc 1 . .
C C26 0.0316(3) 0.2308(3) 0.25208(13) 0.0390(7) Uani d 1 . .
H H26A 0.036322 0.175785 0.219407 0.059 Uiso calc 1 . .
H H26B -0.057475 0.235788 0.265587 0.059 Uiso calc 1 . .
H H26C 0.086646 0.200985 0.283054 0.059 Uiso calc 1 . .
C C27 -0.0068(3) 0.4051(3) 0.18560(13) 0.0375(8) Uani d 1 . .
H H27A 0.025228 0.484162 0.174054 0.056 Uiso calc 1 . .
H H27B -0.095587 0.412489 0.199211 0.056 Uiso calc 1 . .
H H27C -0.004031 0.350569 0.152718 0.056 Uiso calc 1 . .
C C28 0.2743(3) -0.0363(2) 0.40865(10) 0.0218(5) Uani d 1 . .

loop_
_atom_site_aniso_label
_atom_site_aniso_U_11
_atom_site_aniso_U_22
_atom_site_aniso_U_33
_atom_site_aniso_U_12
_atom_site_aniso_U_13
_atom_site_aniso_U_23
Au1 0.01867(5) 0.01490(5) 0.01529(4) 0.00074(3) -0.00236(3) 0.00049(3)
O1 0.0479(13) 0.0154(9) 0.0502(12) -0.0026(9) 0.0055(11) 0.0016(8)
N1 0.0162(10) 0.0178(10) 0.0132(9) 0.0007(8) -0.0020(8) -0.0020(6)
N2 0.0162(10) 0.0153(9) 0.0137(9) 0.0017(9) -0.0004(8) -0.0009(7)
N3 0.0358(14) 0.0224(11) 0.0268(11) 0.0023(12) -0.0081(11) 0.0032(8)
C1 0.0122(11) 0.0174(10) 0.0148(10) -0.0004(10) -0.0013(9) 0.0008(8)
C2 0.0213(12) 0.0143(10) 0.0235(12) 0.0016(10) -0.0008(11) -0.0022(9)
C3 0.0213(13) 0.0164(11) 0.0192(11) 0.0002(11) -0.0006(11) 0.0034(9)
C4 0.0198(12) 0.0179(11) 0.0125(10) 0.0034(10) 0.0006(9) -0.0020(8)
C5 0.0163(12) 0.0209(13) 0.0208(13) 0.0043(10) 0.0011(10) -0.0030(10)
C6 0.0224(15) 0.0298(15) 0.0215(14) 0.0038(11) 0.0067(11) -0.0012(11)
C7 0.0326(15) 0.0326(16) 0.0149(12) 0.0032(12) 0.0035(11) -0.0016(11)
C8 0.0252(14) 0.0341(15) 0.0184(12) 0.0012(11) -0.0049(10) -0.0032(10)
C9 0.0204(12) 0.0225(14) 0.0194(13) -0.0002(10) -0.0014(10) -0.0016(10)
C10 0.0155(12) 0.0300(15) 0.0232(14) 0.0001(11) 0.0009(10) -0.0024(11)
C11 0.0345(17) 0.0296(16) 0.054(2) -0.0079(13) -0.0191(15) 0.0070(14)
C12 0.0256(15) 0.0304(16) 0.0425(17) 0.0015(12) -0.0100(13) 0.0063(13)
C13 0.0205(13) 0.0397(17) 0.0190(13) -0.0062(12) -0.0051(11) 0.0025(12)
C14 0.046(2) 0.0443(19) 0.0339(19) -0.0176(16) -0.0041(15) 0.0028(14)
C15 0.0194(17) 0.048(2) 0.068(3) -0.0007(15) 0.0118(16) 0.0029(18)
C16 0.0225(12) 0.0167(11) 0.0121(11) 0.0022(10) 0.0013(9) 0.0012(9)
C17 0.0229(13) 0.0197(13) 0.0194(13) 0.0014(11) 0.0024(10) 0.0015(10)
C18 0.0259(15) 0.0301(15) 0.0249(14) 0.0052(12) 0.0070(11) 0.0020(12)
C19 0.0391(16) 0.0325(16) 0.0163(12) 0.0090(12) 0.0028(11) -0.0049(11)
C20 0.0339(15) 0.0279(12) 0.0180(11) 0.0044(12) -0.0064(11) -0.0050(9)
C21 0.0233(13) 0.0205(11) 0.0176(11) 0.0015(11) -0.0019(10) 0.0014(9)
C22 0.0192(14) 0.0299(16) 0.0287(15) -0.0010(12) 0.0051(11) -0.0059(12)
C23 0.047(2) 0.059(2) 0.051(2) -0.027(2) 0.0122(18) -0.0087(19)
C24 0.060(2) 0.047(2) 0.071(3) 0.0126(18) -0.045(2) -0.0157(19)
C25 0.0215(14) 0.0371(17) 0.0198(14) 0.0017(12) -0.0026(11) -0.0029(12)
C26 0.0282(14) 0.0491(19) 0.0397(16) -0.0129(15) -0.0086(12) 0.0063(16)
C27 0.0280(16) 0.054(2) 0.0302(17) 0.0101(15) -0.0068(13) -0.0018(15)
C28 0.0220(13) 0.0270(14) 0.0163(12) -0.0029(12) 0.0008(11) -0.0052(9)

loop_
_atom_type_symbol
_atom_type_description
_atom_type_scat_dispersion_real
_atom_type_scat_dispersion_imag
_atom_type_scat_source
C C 0.0033 0.0016 'International Tables Vol C Tables 4.2.6.8 and 6.1.1.4'
H H 0.0000 0.0000 'International Tables Vol C Tables 4.2.6.8 and 6.1.1.4'
Au Au -2.0133 8.8022 'International Tables Vol C Tables 4.2.6.8 and 6.1.1.4'
N N 0.0061 0.0033 'International Tables Vol C Tables 4.2.6.8 and 6.1.1.4'
O O 0.0106 0.0060 'International Tables Vol C Tables 4.2.6.8 and 6.1.1.4'

loop_
_exptl_crystal_face_index_h
_exptl_crystal_face_index_k
_exptl_crystal_face_index_l
_exptl_crystal_face_perp_dist
0.00 -1.00 -1.00 0.0700
0.00 1.00 1.00 0.0790
1.00 0.00 -1.00 0.0580
-1.00 0.00 1.00 0.0160
0.00 0.00 1.00 0.0370
0.00 0.00 -1.00 0.0860
0.00 1.00 -2.00 0.0690
-1.00 0.00 2.00 0.0230
1.00 1.00 -1.00 0.0710
-1.00 0.00 -2.00 0.0700

loop_
_geom_angle_atom_site_label_1
_geom_angle_atom_site_label_2
_geom_angle_atom_site_label_3
_geom_angle_site_symmetry_1
_geom_angle_site_symmetry_3
_geom_angle
_geom_angle_publ_flag
C1 Au1 N3 . . 178.14(11) ?
C1 N1 C2 . . 111.26(18) ?
C1 N1 C4 . . 123.35(18) ?
C2 N1 C4 . . 125.36(18) ?
C1 N2 C3 . . 110.91(18) ?
C1 N2 C16 . . 125.33(18) ?
C3 N2 C16 . . 123.69(18) ?
C28 N3 Au1 . . 173.8(2) ?
N1 C1 Au1 . . 126.05(16) ?
N2 C1 Au1 . . 129.61(16) ?
N2 C1 N1 . . 104.26(17) ?
N1 C2 H2 . . 121.6(15) ?
C3 C2 N1 . . 106.53(19) ?
C3 C2 H2 . . 131.7(15) ?
N2 C3 H3 . . 121.3(15) ?
C2 C3 N2 . . 107.05(19) ?
C2 C3 H3 . . 131.7(15) ?
C5 C4 N1 . . 117.9(2) ?
C9 C4 N1 . . 117.9(2) ?
C9 C4 C5 . . 124.2(2) ?
C4 C5 C10 . . 121.9(2) ?
C6 C5 C4 . . 116.5(2) ?
C6 C5 C10 . . 121.5(2) ?
C5 C6 H6 . . 119.6 ?
C7 C6 C5 . . 120.9(3) ?
C7 C6 H6 . . 119.6 ?
C6 C7 H7 . . 119.6 ?
C8 C7 C6 . . 120.8(2) ?
C8 C7 H7 . . 119.6 ?
C7 C8 H8 . . 119.5 ?
C7 C8 C9 . . 121.0(2) ?
C9 C8 H8 . . 119.5 ?
C4 C9 C8 . . 116.6(2) ?
C4 C9 C13 . . 122.8(2) ?
C8 C9 C13 . . 120.6(2) ?
C5 C10 H10 . . 107.9 ?
C5 C10 C11 . . 112.8(2) ?
C5 C10 C12 . . 109.8(2) ?
C11 C10 H10 . . 107.9 ?
C11 C10 C12 . . 110.4(2) ?
C12 C10 H10 . . 107.9 ?
C10 C11 H11A . . 109.5 ?
C10 C11 H11B . . 109.5 ?
C10 C11 H11C . . 109.5 ?
H11A C11 H11B . . 109.5 ?
H11A C11 H11C . . 109.5 ?
H11B C11 H11C . . 109.5 ?
C10 C12 H12A . . 109.5 ?
C10 C12 H12B . . 109.5 ?
C10 C12 H12C . . 109.5 ?
H12A C12 H12B . . 109.5 ?
H12A C12 H12C . . 109.5 ?
H12B C12 H12C . . 109.5 ?
C9 C13 H13 . . 107.2 ?
C9 C13 C15 . . 110.8(2) ?
C14 C13 C9 . . 112.6(2) ?
C14 C13 H13 . . 107.2 ?
C14 C13 C15 . . 111.4(3) ?
C15 C13 H13 . . 107.2 ?
C13 C14 H14A . . 109.5 ?
C13 C14 H14B . . 109.5 ?
C13 C14 H14C . . 109.5 ?
H14A C14 H14B . . 109.5 ?
H14A C14 H14C . . 109.5 ?
H14B C14 H14C . . 109.5 ?
C13 C15 H15A . . 109.5 ?
C13 C15 H15B . . 109.5 ?
C13 C15 H15C . . 109.5 ?
H15A C15 H15B . . 109.5 ?
H15A C15 H15C . . 109.5 ?
H15B C15 H15C . . 109.5 ?
C17 C16 N2 . . 117.5(2) ?
C21 C16 N2 . . 118.8(2) ?
C21 C16 C17 . . 123.6(2) ?
C16 C17 C22 . . 122.1(2) ?
C18 C17 C16 . . 117.0(2) ?
C18 C17 C22 . . 120.8(2) ?
C17 C18 H18 . . 119.6 ?
C19 C18 C17 . . 120.8(3) ?
C19 C18 H18 . . 119.6 ?
C18 C19 H19 . . 119.6 ?
C18 C19 C20 . . 120.8(2) ?
C20 C19 H19 . . 119.6 ?
C19 C20 H20 . . 119.6 ?
C19 C20 C21 . . 120.7(2) ?
C21 C20 H20 . . 119.6 ?
C16 C21 C20 . . 117.0(2) ?
C16 C21 C25 . . 122.3(2) ?
C20 C21 C25 . . 120.6(2) ?
C17 C22 H22 . . 107.4 ?
C23 C22 C17 . . 112.0(2) ?
C23 C22 H22 . . 107.4 ?
C24 C22 C17 . . 110.6(2) ?
C24 C22 H22 . . 107.4 ?
C24 C22 C23 . . 111.7(3) ?
C22 C23 H23A . . 109.5 ?
C22 C23 H23B . . 109.5 ?
C22 C23 H23C . . 109.5 ?
H23A C23 H23B . . 109.5 ?
H23A C23 H23C . . 109.5 ?
H23B C23 H23C . . 109.5 ?
C22 C24 H24A . . 109.5 ?
C22 C24 H24B . . 109.5 ?
C22 C24 H24C . . 109.5 ?
H24A C24 H24B . . 109.5 ?
H24A C24 H24C . . 109.5 ?
H24B C24 H24C . . 109.5 ?
C21 C25 H25 . . 107.7 ?
C21 C25 C26 . . 110.0(2) ?
C21 C25 C27 . . 112.7(2) ?
C26 C25 H25 . . 107.7 ?
C27 C25 H25 . . 107.7 ?
C27 C25 C26 . . 110.9(2) ?
C25 C26 H26A . . 109.5 ?
C25 C26 H26B . . 109.5 ?
C25 C26 H26C . . 109.5 ?
H26A C26 H26B . . 109.5 ?
H26A C26 H26C . . 109.5 ?
H26B C26 H26C . . 109.5 ?
C25 C27 H27A . . 109.5 ?
C25 C27 H27B . . 109.5 ?
C25 C27 H27C . . 109.5 ?
H27A C27 H27B . . 109.5 ?
H27A C27 H27C . . 109.5 ?
H27B C27 H27C . . 109.5 ?
N3 C28 O1 . . 179.3(3) ?

loop_
_geom_bond_atom_site_label_1
_geom_bond_atom_site_label_2
_geom_bond_site_symmetry_2
_geom_bond_distance
_geom_bond_publ_flag
Au1 N3 . 1.999(2) ?
Au1 C1 . 1.963(2) ?
O1 C28 . 1.210(3) ?
N1 C1 . 1.360(3) ?
N1 C2 . 1.382(3) ?
N1 C4 . 1.447(3) ?
N2 C1 . 1.352(3) ?
N2 C3 . 1.387(3) ?
N2 C16 . 1.443(3) ?
N3 C28 . 1.130(3) ?
C2 H2 . 0.94(3) ?
C2 C3 . 1.341(3) ?
C3 H3 . 0.89(2) ?
C4 C5 . 1.404(3) ?
C4 C9 . 1.388(3) ?
C5 C6 . 1.395(4) ?
C5 C10 . 1.520(3) ?
C6 H6 . 0.9500 ?
C6 C7 . 1.382(4) ?
C7 H7 . 0.9500 ?
C7 C8 . 1.381(4) ?
C8 H8 . 0.9500 ?
C8 C9 . 1.399(3) ?
C9 C13 . 1.521(4) ?
C10 H10 . 1.0000 ?
C10 C11 . 1.527(4) ?
C10 C12 . 1.532(4) ?
C11 H11A . 0.9800 ?
C11 H11B . 0.9800 ?
C11 H11C . 0.9800 ?
C12 H12A . 0.9800 ?
C12 H12B . 0.9800 ?
C12 H12C . 0.9800 ?
C13 H13 . 1.0000 ?
C13 C14 . 1.521(4) ?
C13 C15 . 1.522(4) ?
C14 H14A . 0.9800 ?
C14 H14B . 0.9800 ?
C14 H14C . 0.9800 ?
C15 H15A . 0.9800 ?
C15 H15B . 0.9800 ?
C15 H15C . 0.9800 ?
C16 C17 . 1.402(4) ?
C16 C21 . 1.390(3) ?
C17 C18 . 1.390(4) ?
C17 C22 . 1.524(4) ?
C18 H18 . 0.9500 ?
C18 C19 . 1.380(4) ?
C19 H19 . 0.9500 ?
C19 C20 . 1.384(4) ?
C20 H20 . 0.9500 ?
C20 C21 . 1.396(3) ?
C21 C25 . 1.521(4) ?
C22 H22 . 1.0000 ?
C22 C23 . 1.523(4) ?
C22 C24 . 1.521(4) ?
C23 H23A . 0.9800 ?
C23 H23B . 0.9800 ?
C23 H23C . 0.9800 ?
C24 H24A . 0.9800 ?
C24 H24B . 0.9800 ?
C24 H24C . 0.9800 ?
C25 H25 . 1.0000 ?
C25 C26 . 1.533(4) ?
C25 C27 . 1.527(4) ?
C26 H26A . 0.9800 ?
C26 H26B . 0.9800 ?
C26 H26C . 0.9800 ?
C27 H27A . 0.9800 ?
C27 H27B . 0.9800 ?
C27 H27C . 0.9800 ?

loop_
_geom_hbond_atom_site_label_D
_geom_hbond_atom_site_label_H
_geom_hbond_atom_site_label_A
_geom_hbond_site_symmetry_A
_geom_hbond_distance_DH
_geom_hbond_distance_HA
_geom_hbond_distance_DA
_geom_hbond_angle_DHA
_geom_hbond_publ_flag
C2 H2 O1 1_565 0.94(3) 2.25(3) 3.127(3) 155(2) ?

loop_
_geom_torsion_atom_site_label_1
_geom_torsion_atom_site_label_2
_geom_torsion_atom_site_label_3
_geom_torsion_atom_site_label_4
_geom_torsion_site_symmetry_1
_geom_torsion_site_symmetry_2
_geom_torsion_site_symmetry_3
_geom_torsion_site_symmetry_4
_geom_torsion
_geom_torsion_publ_flag
N1 C2 C3 N2 . . . . -0.1(3) ?
N1 C4 C5 C6 . . . . 178.5(2) ?
N1 C4 C5 C10 . . . . -3.9(3) ?
N1 C4 C9 C8 . . . . -178.4(2) ?
N1 C4 C9 C13 . . . . -0.5(4) ?
N2 C16 C17 C18 . . . . -177.2(2) ?
N2 C16 C17 C22 . . . . 3.0(4) ?
N2 C16 C21 C20 . . . . 177.1(2) ?
N2 C16 C21 C25 . . . . -4.4(3) ?
C1 N1 C2 C3 . . . . 0.2(3) ?
C1 N1 C4 C5 . . . . -82.3(3) ?
C1 N1 C4 C9 . . . . 97.3(3) ?
C1 N2 C3 C2 . . . . 0.0(3) ?
C1 N2 C16 C17 . . . . -91.9(3) ?
C1 N2 C16 C21 . . . . 90.3(3) ?
C2 N1 C1 Au1 . . . . -177.09(17) ?
C2 N1 C1 N2 . . . . -0.3(3) ?
C2 N1 C4 C5 . . . . 100.1(3) ?
C2 N1 C4 C9 . . . . -80.3(3) ?
C3 N2 C1 Au1 . . . . 176.85(18) ?
C3 N2 C1 N1 . . . . 0.2(3) ?
C3 N2 C16 C17 . . . . 84.8(3) ?
C3 N2 C16 C21 . . . . -92.9(3) ?
C4 N1 C1 Au1 . . . . 5.0(4) ?
C4 N1 C1 N2 . . . . -178.2(2) ?
C4 N1 C2 C3 . . . . 178.1(2) ?
C4 C5 C6 C7 . . . . 0.3(4) ?
C4 C5 C10 C11 . . . . 141.9(3) ?
C4 C5 C10 C12 . . . . -94.5(3) ?
C4 C9 C13 C14 . . . . 130.3(3) ?
C4 C9 C13 C15 . . . . -104.1(3) ?
C5 C4 C9 C8 . . . . 1.1(4) ?
C5 C4 C9 C13 . . . . 179.0(2) ?
C5 C6 C7 C8 . . . . 0.2(4) ?
C6 C5 C10 C11 . . . . -40.7(4) ?
C6 C5 C10 C12 . . . . 82.9(3) ?
C6 C7 C8 C9 . . . . -0.1(4) ?
C7 C8 C9 C4 . . . . -0.5(4) ?
C7 C8 C9 C13 . . . . -178.5(3) ?
C8 C9 C13 C14 . . . . -51.9(3) ?
C8 C9 C13 C15 . . . . 73.7(3) ?
C9 C4 C5 C6 . . . . -1.0(4) ?
C9 C4 C5 C10 . . . . 176.5(2) ?
C10 C5 C6 C7 . . . . -177.2(2) ?
C16 N2 C1 Au1 . . . . -6.1(4) ?
C16 N2 C1 N1 . . . . 177.3(2) ?
C16 N2 C3 C2 . . . . -177.2(2) ?
C16 C17 C18 C19 . . . . 0.0(4) ?
C16 C17 C22 C23 . . . . -124.0(3) ?
C16 C17 C22 C24 . . . . 110.7(3) ?
C16 C21 C25 C26 . . . . -105.2(3) ?
C16 C21 C25 C27 . . . . 130.5(3) ?
C17 C16 C21 C20 . . . . -0.4(4) ?
C17 C16 C21 C25 . . . . 178.1(2) ?
C17 C18 C19 C20 . . . . -0.4(4) ?
C18 C17 C22 C23 . . . . 56.1(4) ?
C18 C17 C22 C24 . . . . -69.2(4) ?
C18 C19 C20 C21 . . . . 0.4(4) ?
C19 C20 C21 C16 . . . . 0.0(4) ?
C19 C20 C21 C25 . . . . -178.5(2) ?
C20 C21 C25 C26 . . . . 73.2(3) ?
C20 C21 C25 C27 . . . . -51.1(3) ?
C21 C16 C17 C18 . . . . 0.4(4) ?
C21 C16 C17 C22 . . . . -179.4(2) ?
C22 C17 C18 C19 . . . . 179.8(3) ?
